data_4105439
loop_
_publ_author_name
'Mohamed H. Alkordi'
'Jacilynn A. Brant'
'Lukasz Wojtas'
'Victor Ch. Kravtsov'
'Amy J. Cairns'
'Mohamed Eddaoudi'

_publ_contact_author_address 'Chemistry, Univ. of South Florida, Tampa, FL 33620. USA'
_publ_contact_author_email eddaoudi@cas.usf.edu
_publ_contact_author_name 'Dr.Mohamed Eddaoudi'
_publ_contact_author_phone 813-974-9622
_publ_section_title
;
 Zeolite-likeMetal-Organic Frameworks (ZMOFs) Based on the Directed
 Assembly of Finite Metal-Organic Cubes (MOCs)
;
_journal_name_full 'Journal of the American Chemical Society'
_journal_page_first 17753
_journal_page_last 17755
_journal_paper_doi 10.1021/ja905557z
_journal_volume 131
_journal_year 2009
_chemical_formula_sum 'C86.24 H60 Mn12 N55.92 O60.16'
_chemical_formula_weight 3500.86
_chemical_name_systematic
;
 ?
;
_space_group_IT_number 202
_symmetry_cell_setting cubic
_symmetry_space_group_name_Hall '-F 2 2 3'
_symmetry_space_group_name_H-M 'F m -3'
_atom_sites_solution_hydrogens geom
_atom_sites_solution_primary direct
_atom_sites_solution_secondary difmap
_audit_creation_method SHELXL-97
_cell_angle_alpha 90.00
_cell_angle_beta 90.00
_cell_angle_gamma 90.00
_cell_formula_units_Z 4
_cell_length_a 26.291(6)
_cell_length_b 26.291(6)
_cell_length_c 26.291(6)
_cell_measurement_temperature 100(2)
_cell_volume 18173(7)
_computing_cell_refinement 'SAINT (Bruker, 2002)'
_computing_data_collection 'SMART (Bruker, 2002)'
_computing_data_reduction 'SAINT (Bruker, 2002)'
_computing_publication_material 'SHELXL-97 (Sheldrick, 1997)'
_computing_structure_refinement 'SHELXL-97 (Sheldrick, 1997)'
_computing_structure_solution 'SHELXS-97 (Sheldrick, 1990)'
_diffrn_ambient_temperature 100(2)
_diffrn_measured_fraction_theta_full 0.980
_diffrn_measured_fraction_theta_max 0.980
_diffrn_measurement_device_type 'BRUKER SMART APEX CCD'
_diffrn_measurement_method 'omega scans'
_diffrn_radiation_monochromator graphite
_diffrn_radiation_source 'fine-focus sealed tube'
_diffrn_radiation_type MoK\a
_diffrn_radiation_wavelength 0.71073
_diffrn_reflns_av_R_equivalents 0.0416
_diffrn_reflns_av_sigmaI/netI 0.0332
_diffrn_reflns_limit_h_max 6
_diffrn_reflns_limit_h_min -25
_diffrn_reflns_limit_k_max 13
_diffrn_reflns_limit_k_min -21
_diffrn_reflns_limit_l_max 25
_diffrn_reflns_limit_l_min -3
_diffrn_reflns_number 3663
_diffrn_reflns_theta_full 20.43
_diffrn_reflns_theta_max 20.43
_diffrn_reflns_theta_min 2.19
_exptl_absorpt_coefficient_mu 0.888
_exptl_absorpt_correction_T_max 0.9165
_exptl_absorpt_correction_T_min 0.9165
_exptl_absorpt_correction_type multi-scan
_exptl_absorpt_process_details 'SADABS; (Sheldrick, 2003)'
_exptl_crystal_colour colorless
_exptl_crystal_density_diffrn 1.280
_exptl_crystal_description polyhedra
_exptl_crystal_F_000 6999
_exptl_crystal_size_max 0.10
_exptl_crystal_size_mid 0.10
_exptl_crystal_size_min 0.10
_refine_diff_density_max 0.339
_refine_diff_density_min -0.464
_refine_diff_density_rms 0.074
_refine_ls_extinction_method none
_refine_ls_goodness_of_fit_ref 1.208
_refine_ls_hydrogen_treatment constr
_refine_ls_matrix_type full
_refine_ls_number_parameters 103
_refine_ls_number_reflns 816
_refine_ls_number_restraints 4
_refine_ls_restrained_S_all 1.205
_refine_ls_R_factor_all 0.0952
_refine_ls_R_factor_gt 0.0841
_refine_ls_shift/su_max 0.000
_refine_ls_shift/su_mean 0.000
_refine_ls_structure_factor_coef Fsqd
_refine_ls_weighting_details 'calc w=1/[\s^2^(Fo^2^)+(0.1084P)^2^+230.1823P] where P=(Fo^2^+2Fc^2^)/3'
_refine_ls_weighting_scheme calc
_refine_ls_wR_factor_gt 0.2320
_refine_ls_wR_factor_ref 0.2416
_reflns_number_gt 715
_reflns_number_total 816
_reflns_threshold_expression >2sigma(I)
_cod_data_source_file ja905557z_si_007.cif
_cod_data_source_block 6
_cod_original_cell_volume 18172(7)
_cod_original_sg_symbol_H-M 'F m -3 m'
_cod_database_code 4105439

loop_
_symmetry_equiv_pos_as_xyz
'x, y, z'
'-x, -y, z'
'-x, y, -z'
'x, -y, -z'
'z, x, y'
'z, -x, -y'
'-z, -x, y'
'-z, x, -y'
'y, z, x'
'-y, z, -x'
'y, -z, -x'
'-y, -z, x'
'x, y+1/2, z+1/2'
'-x, -y+1/2, z+1/2'
'-x, y+1/2, -z+1/2'
'x, -y+1/2, -z+1/2'
'z, x+1/2, y+1/2'
'z, -x+1/2, -y+1/2'
'-z, -x+1/2, y+1/2'
'-z, x+1/2, -y+1/2'
'y, z+1/2, x+1/2'
'-y, z+1/2, -x+1/2'
'y, -z+1/2, -x+1/2'
'-y, -z+1/2, x+1/2'
'x+1/2, y, z+1/2'
'-x+1/2, -y, z+1/2'
'-x+1/2, y, -z+1/2'
'x+1/2, -y, -z+1/2'
'z+1/2, x, y+1/2'
'z+1/2, -x, -y+1/2'
'-z+1/2, -x, y+1/2'
'-z+1/2, x, -y+1/2'
'y+1/2, z, x+1/2'
'-y+1/2, z, -x+1/2'
'y+1/2, -z, -x+1/2'
'-y+1/2, -z, x+1/2'
'x+1/2, y+1/2, z'
'-x+1/2, -y+1/2, z'
'-x+1/2, y+1/2, -z'
'x+1/2, -y+1/2, -z'
'z+1/2, x+1/2, y'
'z+1/2, -x+1/2, -y'
'-z+1/2, -x+1/2, y'
'-z+1/2, x+1/2, -y'
'y+1/2, z+1/2, x'
'-y+1/2, z+1/2, -x'
'y+1/2, -z+1/2, -x'
'-y+1/2, -z+1/2, x'
'-x, -y, -z'
'x, y, -z'
'x, -y, z'
'-x, y, z'
'-z, -x, -y'
'-z, x, y'
'z, x, -y'
'z, -x, y'
'-y, -z, -x'
'y, -z, x'
'-y, z, x'
'y, z, -x'
'-x, -y+1/2, -z+1/2'
'x, y+1/2, -z+1/2'
'x, -y+1/2, z+1/2'
'-x, y+1/2, z+1/2'
'-z, -x+1/2, -y+1/2'
'-z, x+1/2, y+1/2'
'z, x+1/2, -y+1/2'
'z, -x+1/2, y+1/2'
'-y, -z+1/2, -x+1/2'
'y, -z+1/2, x+1/2'
'-y, z+1/2, x+1/2'
'y, z+1/2, -x+1/2'
'-x+1/2, -y, -z+1/2'
'x+1/2, y, -z+1/2'
'x+1/2, -y, z+1/2'
'-x+1/2, y, z+1/2'
'-z+1/2, -x, -y+1/2'
'-z+1/2, x, y+1/2'
'z+1/2, x, -y+1/2'
'z+1/2, -x, y+1/2'
'-y+1/2, -z, -x+1/2'
'y+1/2, -z, x+1/2'
'-y+1/2, z, x+1/2'
'y+1/2, z, -x+1/2'
'-x+1/2, -y+1/2, -z'
'x+1/2, y+1/2, -z'
'x+1/2, -y+1/2, z'
'-x+1/2, y+1/2, z'
'-z+1/2, -x+1/2, -y'
'-z+1/2, x+1/2, y'
'z+1/2, x+1/2, -y'
'z+1/2, -x+1/2, y'
'-y+1/2, -z+1/2, -x'
'y+1/2, -z+1/2, x'
'-y+1/2, z+1/2, x'
'y+1/2, z+1/2, -x'

loop_
_atom_site_label
_atom_site_type_symbol
_atom_site_fract_x
_atom_site_fract_y
_atom_site_fract_z
_atom_site_U_iso_or_equiv
_atom_site_adp_type
_atom_site_occupancy
_atom_site_symmetry_multiplicity
_atom_site_calc_flag
_atom_site_refinement_flags
Mn1 Mn 0.12415(6) 0.37585(6) 0.12415(6) 0.0692(11) Uani 1 3 d S
Mn2 Mn 0.2500 0.2500 0.0000 0.0690(15) Uani 0.6667 4 d SP
O1 O 0.1520(3) 0.2985(2) 0.1107(3) 0.098(2) Uani 1 1 d .
O2 O 0.1915(3) 0.2498(3) 0.0551(3) 0.104(3) Uani 1 1 d .
N1 N -0.0431(3) 0.3713(3) 0.1309(3) 0.073(2) Uani 1 1 d .
C1 C 0.0000 0.3814(5) 0.1066(5) 0.079(4) Uani 1 2 d S
H1 H 0.0000 0.3953 0.0732 0.095 Uiso 1 2 calc SR
C2 C 0.0261(3) 0.3496(4) 0.1752(3) 0.066(3) Uani 1 1 d .
C3 C 0.1658(4) 0.2883(4) 0.0656(4) 0.079(3) Uani 1 1 d .
N11 N 0.3125(3) 0.3528(3) 0.2183(3) 0.077(2) Uani 1 1 d .
H11A H 0.2883 0.3757 0.2159 0.092 Uiso 1 1 calc R
H11B H 0.3349 0.3547 0.2432 0.092 Uiso 1 1 calc R
C11 C 0.3154(3) 0.3154(3) 0.1846(3) 0.065(4) Uani 1 3 d S
O3 O 0.2371(7) 0.1686(6) 0.0000 0.099(5) Uani 0.67 2 d SPD
N21 N 0.1944(11) 0.096(2) 0.0000 0.10(2) Uiso 0.20 2 d SPD
C21 C 0.1965(17) 0.148(3) 0.0000 0.09(2) Uiso 0.20 2 d SPD
C22 C 0.2507 0.0731 0.0000 0.100 Uiso 0.20 2 d SPD
C23 C 0.137(2) 0.075(3) 0.0000 0.100 Uiso 0.20 2 d SPD
N31 N 0.215(2) 0.093(2) -0.036(2) 0.142(18) Uiso 0.23 1 d P
C32 C 0.237(5) 0.129(2) 0.021(4) 0.26(6) Uiso 0.23 1 d PD
C34 C 0.251(2) 0.070(2) -0.021(2) 0.13(2) Uiso 0.23 1 d P
O31 O 0.0000 0.5000 0.0000 0.046(15) Uiso 0.52 24 d SP
O32 O 0.0000 0.5000 0.038(6) 0.15(8) Uiso 0.20 4 d SP
O33 O 0.0000 0.524(4) 0.040(4) 0.11(2) Uiso 0.20 2 d SP

loop_
_atom_site_aniso_label
_atom_site_aniso_U_11
_atom_site_aniso_U_22
_atom_site_aniso_U_33
_atom_site_aniso_U_23
_atom_site_aniso_U_13
_atom_site_aniso_U_12
Mn1 0.0692(11) 0.0692(11) 0.0692(11) -0.0096(7) 0.0096(7) -0.0096(7)
Mn2 0.105(3) 0.062(3) 0.039(2) 0.000 0.000 0.029(2)
O1 0.155(7) 0.079(5) 0.059(5) 0.008(4) 0.013(4) -0.021(4)
O2 0.126(6) 0.112(6) 0.075(5) 0.025(4) 0.016(4) 0.043(5)
N1 0.067(5) 0.095(6) 0.056(5) -0.004(4) 0.005(4) 0.003(4)
C1 0.102(12) 0.079(10) 0.057(9) 0.002(7) 0.000 0.000
C2 0.059(5) 0.081(6) 0.059(6) -0.006(5) 0.000(5) 0.001(4)
C3 0.088(8) 0.085(8) 0.063(7) 0.003(6) 0.000(6) -0.015(6)
N11 0.086(5) 0.078(5) 0.067(5) -0.020(4) -0.017(4) 0.021(4)
C11 0.065(4) 0.065(4) 0.065(4) 0.004(5) 0.004(5) -0.004(5)
O3 0.120(13) 0.068(10) 0.109(12) 0.000 0.000 0.037(9)

loop_
_atom_type_symbol
_atom_type_description
_atom_type_scat_dispersion_real
_atom_type_scat_dispersion_imag
_atom_type_scat_source
C C 0.0033 0.0016 'International Tables Vol C Tables 4.2.6.8 and 6.1.1.4'
H H 0.0000 0.0000 'International Tables Vol C Tables 4.2.6.8 and 6.1.1.4'
N N 0.0061 0.0033 'International Tables Vol C Tables 4.2.6.8 and 6.1.1.4'
O O 0.0106 0.0060 'International Tables Vol C Tables 4.2.6.8 and 6.1.1.4'
Mn Mn 0.3368 0.7283 'International Tables Vol C Tables 4.2.6.8 and 6.1.1.4'

loop_
_geom_angle_atom_site_label_1
_geom_angle_atom_site_label_2
_geom_angle_atom_site_label_3
_geom_angle
_geom_angle_site_symmetry_1
_geom_angle_site_symmetry_3
N1 Mn1 N1 97.7(3) 52 67
N1 Mn1 N1 97.7(3) 52 93
N1 Mn1 N1 97.7(3) 67 93
N1 Mn1 O1 75.2(3) 52 18
N1 Mn1 O1 107.1(3) 67 18
N1 Mn1 O1 154.8(3) 93 18
N1 Mn1 O1 154.8(3) 52 48
N1 Mn1 O1 75.2(3) 67 48
N1 Mn1 O1 107.1(3) 93 48
O1 Mn1 O1 83.9(3) 18 48
N1 Mn1 O1 107.1(3) 52 .
N1 Mn1 O1 154.8(3) 67 .
N1 Mn1 O1 75.2(3) 93 .
O1 Mn1 O1 83.9(3) 18 .
O1 Mn1 O1 83.9(3) 48 .
O2 Mn2 O2 180.000(1) 50 38
O2 Mn2 O2 86.6(4) 50 .
O2 Mn2 O2 93.4(4) 38 .
O2 Mn2 O2 93.4(4) 50 85
O2 Mn2 O2 86.6(4) 38 85
O2 Mn2 O2 180.0(4) . 85
O2 Mn2 O3 83.3(4) 50 .
O2 Mn2 O3 96.7(4) 38 .
O2 Mn2 O3 83.3(4) . .
O2 Mn2 O3 96.7(4) 85 .
O2 Mn2 O3 96.7(4) 50 85
O2 Mn2 O3 83.3(4) 38 85
O2 Mn2 O3 96.7(4) . 85
O2 Mn2 O3 83.3(4) 85 85
O3 Mn2 O3 180.000(1) . 85
C3 O1 Mn1 116.3(7) . .
C3 O2 Mn2 123.0(7) . .
C1 N1 C2 102.4(8) . 52
C1 N1 Mn1 142.9(7) . 52
C2 N1 Mn1 114.7(6) 52 52
N1 C1 N1 117.1(12) . 52
N1 C1 H1 121.5 . .
N1 C1 H1 121.5 52 .
N1 C2 C2 109.0(5) 52 52
N1 C2 C3 116.0(8) 52 18
C2 C2 C3 134.9(6) 52 18
O2 C3 O1 122.3(10) . .
O2 C3 C2 121.4(9) . 48
O1 C3 C2 116.3(10) . 48
C11 N11 H11A 120.0 . .
C11 N11 H11B 120.0 . .
H11A N11 H11B 120.0 . .
N11 C11 N11 119.99(3) 32 .
N11 C11 N11 119.99(3) 32 23
N11 C11 N11 119.99(3) . 23

loop_
_geom_bond_atom_site_label_1
_geom_bond_atom_site_label_2
_geom_bond_distance
_geom_bond_site_symmetry_2
Mn1 N1 2.142(8) 52
Mn1 N1 2.142(8) 67
Mn1 N1 2.142(8) 93
Mn1 O1 2.191(7) 18
Mn1 O1 2.191(7) 48
Mn1 O1 2.191(7) .
Mn2 O2 2.112(7) 50
Mn2 O2 2.112(7) 38
Mn2 O2 2.112(7) .
Mn2 O2 2.112(7) 85
Mn2 O3 2.166(15) .
Mn2 O3 2.166(15) 85
O1 C3 1.267(11) .
O2 C3 1.249(12) .
N1 C1 1.328(10) .
N1 C2 1.371(11) 52
N1 Mn1 2.142(8) 52
C1 N1 1.328(10) 52
C1 H1 0.9500 .
C2 N1 1.371(11) 52
C2 C2 1.372(17) 52
C2 C3 1.472(13) 18
C3 C2 1.472(13) 48
N11 C11 1.326(7) .
N11 H11A 0.8800 .
N11 H11B 0.8800 .
C11 N11 1.326(7) 32
C11 N11 1.326(7) 23

loop_
_geom_torsion_atom_site_label_1
_geom_torsion_atom_site_label_2
_geom_torsion_atom_site_label_3
_geom_torsion_atom_site_label_4
_geom_torsion
_geom_torsion_site_symmetry_1
_geom_torsion_site_symmetry_4
N1 Mn1 O1 C3 104.8(7) 52 .
N1 Mn1 O1 C3 -64.9(11) 67 .
N1 Mn1 O1 C3 11.2(7) 93 .
O1 Mn1 O1 C3 177.2(7) 18 .
O1 Mn1 O1 C3 -98.4(8) 48 .
C2 N1 C1 N1 -3.4(15) 52 52
Mn1 N1 C1 N1 178.1(3) 52 52
Mn2 O2 C3 O1 -141.8(8) . .
Mn2 O2 C3 C2 37.3(13) . 48
Mn1 O1 C3 O2 165.3(8) . .
Mn1 O1 C3 C2 -13.8(11) . 48
O2 Mn2 O3 C32 62(13) 50 50
O2 Mn2 O3 C32 -118(13) 38 50
O2 Mn2 O3 C32 149(13) . 50
O2 Mn2 O3 C32 -31(13) 85 50
O3 Mn2 O3 C32 -74(13) 85 50
O2 Mn2 O3 C32 -149(13) 50 .
O2 Mn2 O3 C32 31(13) 38 .
O2 Mn2 O3 C32 -62(13) . .
O2 Mn2 O3 C32 118(13) 85 .
O3 Mn2 O3 C32 74(13) 85 .
O2 Mn2 O3 C21 -43.7(2) 50 .
O2 Mn2 O3 C21 136.3(2) 38 .
O2 Mn2 O3 C21 43.7(2) . .
O2 Mn2 O3 C21 -136.3(2) 85 .
O3 Mn2 O3 C21 180.0 85 .
C32 O3 C21 C32 62(13) 50 .
Mn2 O3 C21 C32 -149(6) . .
C32 O3 C21 C32 -62(13) . 50
Mn2 O3 C21 C32 149(6) . 50
C32 O3 C21 N21 31(6) 50 .
C32 O3 C21 N21 -31(6) . .
Mn2 O3 C21 N21 180.0 . .
C32 O3 C21 N31 63(7) 50 50
C32 O3 C21 N31 1(7) . 50
Mn2 O3 C21 N31 -148(3) . 50
C32 O3 C21 N31 -1(7) 50 .
C32 O3 C21 N31 -63(7) . .
Mn2 O3 C21 N31 148(3) . .
